data_4322402
loop_
_publ_author_name
'Sheila M. J. Aubin'
'Ziming Sun'
'Luca Pardi'
'J. Krzystek'
'Kirsten Folting'
'Louis-Claude Brunel'
'Arnold L. Rheingold'
'George Christou'
'David N. Hendrickson'

_publ_section_title
;
 Reduced Anionic Mn12 Molecules with Half-Integer Ground States as
 Single-Molecule Magnets
;
_journal_name_full 'Inorganic Chemistry'
_journal_page_first 5329
_journal_page_last 5340
_journal_paper_doi 10.1021/ic990613g
_journal_volume 38
_journal_year 1999
_chemical_formula_sum 'C141 H118 Cl10 Mn12 O48 P'
_chemical_formula_weight 3625.22
_space_group_IT_number 2
_symmetry_cell_setting triclinic
_symmetry_space_group_name_Hall '-P 1'
_symmetry_space_group_name_H-M 'P -1'
_audit_creation_method 'minor manual editing of SDT2CIF v. 1.1 BETA  output'
_cell_angle_alpha 93.84(3)
_cell_angle_beta 102.89(3)
_cell_angle_gamma 89.03(3)
_cell_formula_units_Z 2
_cell_length_a 18.081(10)
_cell_length_b 26.406(15)
_cell_length_c 17.191(11)
_cell_measurement_reflns_used 22
_cell_measurement_theta_max 10.4
_cell_measurement_theta_min 9.53
_cell_volume 7983(8)
_computing_cell_refinement 'XTEL, local package'
_computing_data_collection 'NPS, local program'
_computing_data_reduction 'XTEL, local package'
_computing_molecular_graphics 'XTEL, local package'
_computing_publication_material 'XTEL, local package'
_computing_structure_refinement 'XTEL, local package'
_computing_structure_solution MULTAN78
_diffrn_measured_fraction_theta_full 0
_diffrn_measured_fraction_theta_max 1
_diffrn_measurement_device_type 'refurbished Picker diffractometer'
_diffrn_measurement_method '\q/2\q scans'
_diffrn_radiation_type 'Mo K\a'
_diffrn_radiation_wavelength 0.71069
_diffrn_reflns_av_R_equivalents 0.036
_diffrn_reflns_limit_h_max 18
_diffrn_reflns_limit_h_min -19
_diffrn_reflns_limit_k_max 28
_diffrn_reflns_limit_k_min -28
_diffrn_reflns_limit_l_max 18
_diffrn_reflns_limit_l_min -18
_diffrn_reflns_number 21912
_diffrn_reflns_theta_full 0
_diffrn_reflns_theta_max 22.5837
_diffrn_reflns_theta_min 3.02003
_diffrn_standards_decay_% 0
_diffrn_standards_interval_count 300
_diffrn_standards_number 4
_exptl_absorpt_coefficient_mu 1.169
_exptl_absorpt_correction_type none
_exptl_absorpt_process_details none
_exptl_crystal_density_diffrn 1.508
_exptl_crystal_density_method 'not measured'
_exptl_crystal_F_000 3666
_refine_diff_density_max 1.6
_refine_diff_density_min -2.78
_refine_ls_abs_structure_details none
_refine_ls_extinction_coef -0.1297E-6
_refine_ls_extinction_expression
;
    
Larson, A. C. (1967).  Acta Cryst. 23, p. 664.  Eq. (3)
    
;
_refine_ls_extinction_method Zachariasen
_refine_ls_goodness_of_fit_ref 3.0493
_refine_ls_matrix_type full
_refine_ls_number_reflns 20919
_refine_ls_R_factor_gt 0.146
_refine_ls_shift/su_max 0.0756
_refine_ls_structure_factor_coef F
_refine_ls_weighting_details w^-1^=\s^2^(F)+(.07F)^2^
_refine_ls_weighting_scheme calc
_refine_ls_wR_factor_ref 0.152
_reflns_number_gt 11193
_reflns_number_total 20919
_reflns_threshold_expression F^2^>2.33\s(F^2^)
_cod_data_source_file ic990613g.cif
_cod_data_source_block MSC97071
_cod_original_formula_sum 'C141 H118 Cl10 Mn12 O48 P1'
_cod_database_code 4322402

loop_
_symmetry_equiv_pos_as_xyz
x,y,z
-x,-y,-z

loop_
_atom_site_label
_atom_site_type_symbol
_atom_site_fract_x
_atom_site_fract_y
_atom_site_fract_z
_atom_site_U_iso_or_equiv
_atom_site_adp_type
_atom_site_occupancy
_atom_site_disorder_group
_atom_site_disorder_assembly
MN1 MN 0.8168(2) 0.18307(10) 0.12676(10) 0.0379(10) Uani 1 0 .
MN2 MN 0.7097(2) 0.22008(10) 0.2179(2) 0.0452(10) Uani 1 0 .
MN3 MN 0.8643(2) 0.25567(10) 0.26282(10) 0.0422(10) Uani 1 0 .
MN4 MN 0.7691(2) 0.28551(10) 0.11837(10) 0.0395(10) Uani 1 0 .
MN5 MN 0.7769(2) 0.11311(10) 0.9968(2) 0.0402(12) Uani 1 0 .
MN6 MN 0.6702(2) 0.10157(10) 0.1270(2) 0.0468(10) Uani 1 0 .
MN7 MN 0.6505(2) 0.15125(10) 0.3039(2) 0.0597(15) Uani 1 0 .
MN8 MN 0.7821(2) 0.23253(10) 0.42206(10) 0.0527(10) Uani 1 0 .
MN9 MN 0.8993(2) 0.32521(10) 0.39392(10) 0.0618(13) Uani 1 0 .
MN10 MN 0.8873(2) 0.37933(10) 0.2194(2) 0.0525(13) Uani 1 0 .
MN11 MN 0.8230(2) 0.34832(10) 0.01931(10) 0.0489(13) Uani 1 0 .
MN12 MN 0.8010(2) 0.22974(10) 0.94204(10) 0.0443(10) Uani 1 0 .
O13 O 0.8158(7) 0.1922(4) 0.2371(7) 0.048(5) Uani 1 0 .
O14 O 0.7236(7) 0.2216(4) 0.1096(6) 0.044(5) Uani 1 0 .
O15 O 0.7620(7) 0.2825(4) 0.2264(6) 0.041(5) Uani 1 0 .
O16 O 0.8625(7) 0.2488(4) 0.1514(6) 0.040(5) Uani 1 0 .
O17 O 0.8169(7) 0.1802(4) 0.0167(6) 0.039(5) Uani 1 0 .
O18 O 0.7611(6) 0.1214(4) 0.1009(6) 0.037(5) Uani 1 0 .
O19 O 0.6671(7) 0.1548(5) 0.1991(6) 0.047(5) Uani 1 0 .
O20 O 0.7112(7) 0.2096(5) 0.3260(6) 0.054(5) Uani 1 0 .
O21 O 0.8522(7) 0.2619(5) 0.3687(6) 0.054(5) Uani 1 0 .
O22 O 0.8992(7) 0.3235(4) 0.2844(6) 0.042(5) Uani 1 0 .
O23 O 0.8276(7) 0.3451(4) 0.1297(6) 0.045(5) Uani 1 0 .
O24 O 0.7802(7) 0.2824(4) 0.0119(6) 0.040(5) Uani 1 0 .
O25 O 0.8497(8) 0.1605(5) 0.4221(8) 0.067(6) Uani 1 0 .
O26 O 0.9938(7) 0.3551(6) 0.1817(7) 0.063(6) Uani 1 0 .
O27 O 0.7851(10) 0.4073(6) 0.2539(8) 0.075(7) Uani 1 0 .
O28 O 0.681(2) 0.2036(17) 0.905(2) 0.11(2) Uani 0.4 0 .
O29 O 0.9129(7) 0.1466(5) 0.1505(7) 0.046(4) Uiso 1 0 .
C30 C 0.9326(11) 0.1078(8) 0.1109(11) 0.047(5) Uiso 1 0 .
O31 O 0.8928(7) 0.0890(5) 0.0499(7) 0.046(4) Uiso 1 0 .
C32 C 1.0089(12) 0.0889(8) 0.1442(12) 0.057(6) Uiso 1 0 .
C33 C 1.0319(13) 0.0458(9) 0.1073(14) 0.070(6) Uiso 1 0 .
C34 C 1.1100(17) 0.0275(11) 0.1403(18) 0.104(9) Uiso 1 0 .
C35 C 1.1565(17) 0.0525(12) 0.2059(18) 0.104(9) Uiso 1 0 .
C36 C 1.133(2) 0.0909(15) 0.243(2) 0.146(13) Uiso 1 0 .
C37 C 1.0529(17) 0.1128(11) 0.2103(17) 0.100(9) Uiso 1 0 .
O38 O 0.6100(8) 0.2539(5) 0.2038(8) 0.067(4) Uiso 1 0 .
C39 C 0.5515(13) 0.2411(9) 0.2328(13) 0.068(6) Uiso 1 0 .
O40 O 0.5515(8) 0.2028(6) 0.2717(9) 0.072(4) Uiso 1 0 .
C41 C 0.4878 0.2744 0.2199 0.076 Uiso 1 0 .
C42 C 0.4228 0.2627 0.247 0.076 Uiso 1 0 .
C43 C 0.3623 0.2966 0.2321 0.076 Uiso 1 0 .
C44 C 0.3703 0.3422 0.1932 0.076 Uiso 1 0 .
C45 C 0.4327 0.3522 0.1631 0.076 Uiso 1 0 .
C46 C 0.4946 0.3161 0.1775 0.076 Uiso 1 0 .
O47 O 0.9713(8) 0.2352(6) 0.2940(9) 0.071(4) Uiso 1 0 .
C48 C 1.0228(14) 0.2579(10) 0.3600(15) 0.077(8) Uiso 1 0 .
O49 O 1.0052(9) 0.2842(6) 0.4086(10) 0.082(5) Uiso 1 0 .
C50 C 1.1007 0.2446 0.3568 0.076 Uiso 1 0 .
C51 C 1.1625 0.2516 0.4223 0.076 Uiso 1 0 .
C52 C 1.2342 0.2402 0.4092 0.076 Uiso 1 0 .
C53 C 1.2412 0.2201 0.331 0.076 Uiso 1 0 .
C54 C 1.1808 0.2158 0.266 0.076 Uiso 1 0 .
C55 C 1.1067 0.2288 0.2802 0.076 Uiso 1 0 .
O56 O 0.6750(8) 0.3228(5) 0.0917(8) 0.061(4) Uiso 1 0 .
C57 C 0.6640(14) 0.3606(9) 0.0389(14) 0.068(6) Uiso 1 0 .
O58 O 0.7082(8) 0.3763(5) 0.0049(8) 0.058(4) Uiso 1 0 .
C59 C 0.582(2) 0.3829(16) 0.029(2) 0.155(14) Uiso 1 0 .
C60 C 0.555(2) 0.4049(15) 0.954(2) 0.151(14) Uiso 1 0 .
C61 C 0.471(3) 0.4249(19) 0.959(3) 0.21(2) Uiso 1 0 .
C62 C 0.425(7) 0.346(4) 1.005(7) 0.52(6) Uiso 1 0 .
C63 C 0.521(3) 0.351(2) 0.067(3) 0.23(2) Uiso 1 0 .
O64 O 0.6712(9) 0.1443(6) 0.9484(9) 0.066(4) Uiso 1 0 .
C65 C 0.6262(17) 0.1620(11) 0.9689(17) 0.091(9) Uiso 1 0 .
O66 O 0.5984(9) 0.1416(6) 0.0330(10) 0.086(5) Uiso 1 0 .
C67 C 0.5736(12) 0.2044(8) 0.9409(13) 0.057(6) Uiso 1 0 .
C68 C 0.510(2) 0.2154(15) 0.979(2) 0.152(14) Uiso 1 0 .
C69 C 0.454(2) 0.2582(15) 0.937(2) 0.151(14) Uiso 1 0 .
C70 C 0.478(2) 0.2797(14) -0.126(2) 0.142(13) Uiso 1 0 .
C71 C 0.543(2) 0.2664(16) 0.835(2) 0.158(14) Uiso 1 0 .
C72 C 0.593(2) 0.2252(14) -0.124(2) 0.129(11) Uiso 1 0 .
O73 O 0.7484(7) 0.0411(5) 0.9825(7) 0.041(3) Uiso 1 0 .
C74 C 0.7038(10) 0.0166(7) 0.0108(10) 0.034(4) Uiso 1 0 .
O75 O 0.6645(7) 0.0386(5) 0.0579(7) 0.052(4) Uiso 1 0 .
C76 C 0.6853(10) 0.9647(7) 0.9843(11) 0.042(5) Uiso 1 0 .
C77 C 0.6363(13) 0.9406(9) 0.0203(13) 0.071(6) Uiso 1 0 .
C78 C 0.6161(15) 0.8866(11) 0.9942(16) 0.095(9) Uiso 1 0 .
C79 C 0.6431(18) 0.8673(12) 0.9249(19) 0.116(10) Uiso 1 0 .
C80 C 0.6900(15) 0.8939(10) 0.8903(15) 0.087(8) Uiso 1 0 .
C81 C 0.7125(12) 0.9446(9) 0.9199(13) 0.063(6) Uiso 1 0 .
O82 O 0.7955(7) 0.1018(5) 0.8893(7) 0.044(4) Uiso 1 0 .
C83 C 0.8062(10) 0.1335(7) 0.8406(10) 0.041(5) Uiso 1 0 .
O84 O 0.8105(8) 0.1810(5) 0.8553(8) 0.061(4) Uiso 1 0 .
C85 C 0.8108(10) 0.1142(7) 0.7592(11) 0.043(5) Uiso 1 0 .
C86 C 0.8442(14) 0.1432(10) -0.2878(15) 0.080(8) Uiso 1 0 .
C87 C 0.8465(12) 0.1281(9) 0.6345(13) 0.063(6) Uiso 1 0 .
C88 C 0.8202(16) 0.0831(12) 0.6039(17) 0.101(9) Uiso 1 0 .
C89 C 0.7831(19) 0.0525(13) -0.351(2) 0.133(11) Uiso 1 0 .
C90 C 0.7885(14) 0.0689(10) -0.2652(16) 0.086(8) Uiso 1 0 .
O91 O 0.5728(7) 0.0779(5) 0.1429(8) 0.054(4) Uiso 1 0 .
C92 C 0.5545(11) 0.0706(8) 0.2072(12) 0.049(5) Uiso 1 0 .
O93 O 0.5815(7) 0.0938(5) 0.2769(7) 0.051(4) Uiso 1 0 .
C94 C 0.4952(11) 0.0317(8) 0.2017(11) 0.050(5) Uiso 1 0 .
C95 C 0.4669(12) 0.0255(8) 0.2699(12) 0.061(6) Uiso 1 0 .
C96 C 0.4106(14) 0.9835(10) 0.2629(14) 0.079(8) Uiso 1 0 .
C97 C 0.3974(12) 0.9501(9) 0.1928(13) 0.064(6) Uiso 1 0 .
C98 C 0.4290(13) -0.0422(9) 0.1304(13) 0.068(6) Uiso 1 0 .
C99 C 0.4803(12) 0.9971(8) 0.1341(12) 0.054(5) Uiso 1 0 .
O100 O 0.7294(7) 0.0543(5) 0.2173(7) 0.049(4) Uiso 1 0 .
C101 C 0.7710(11) 0.0642(7) 0.2877(11) 0.043(5) Uiso 1 0 .
O102 O 0.7444(7) 0.0967(5) 0.3367(8) 0.057(4) Uiso 1 0 .
C103 C 0.8384(12) 0.0385(8) 0.3102(13) 0.061(6) Uiso 1 0 .
C104 C 0.855(2) 0.0314(14) 0.393(2) 0.143(13) Uiso 1 0 .
C105 C 0.932(3) 0.9988(18) 0.407(3) 0.191(18) Uiso 1 0 .
C106 C 0.975(2) 0.9913(14) 0.353(2) 0.142(13) Uiso 1 0 .
C107 C 0.9438(19) 0.9966(12) 0.272(2) 0.115(10) Uiso 1 0 .
C108 C 0.8794(15) 0.0201(10) 0.2559(14) 0.078(8) Uiso 1 0 .
O109 O 0.6322(8) 0.1496(5) 0.4102(8) 0.066(4) Uiso 1 0 .
C110 C 0.6664(12) 0.1735(8) 0.4774(12) 0.055(5) Uiso 1 0 .
O111 O 0.7199(7) 0.2021(5) 0.4871(7) 0.046(4) Uiso 1 0 .
C112 C 0.6328(11) 0.1643(8) 0.5476(11) 0.048(5) Uiso 1 0 .
C113 C 0.6704(13) 0.1877(9) 0.6229(14) 0.073(8) Uiso 1 0 .
C114 C 0.6397(14) 0.1803(10) 0.6891(15) 0.080(8) Uiso 1 0 .
C115 C 0.5752(15) 0.1517(10) 0.6808(15) 0.082(8) Uiso 1 0 .
C116 C 0.5426(17) 0.1260(12) 0.6083(18) 0.107(10) Uiso 1 0 .
C117 C 0.5732(13) 0.1338(9) 0.5390(14) 0.072(6) Uiso 1 0 .
O118 O 0.7187(7) 0.3025(5) 0.4265(8) 0.058(4) Uiso 1 0 .
C119 C 0.733(2) 0.3437(13) 0.3999(19) 0.033(9) Uiso 0.5 0 .
O120 O 0.7911(8) 0.3662(5) 0.3815(8) 0.066(4) Uiso 1 0 .
C121 C 0.668(3) 0.3746(19) 0.384(3) 0.071(14) Uiso 0.5 0 .
C122 C 0.583(4) 0.352(3) 0.367(4) 0.14(3) Uiso 0.5 0 .
C123 C 0.516(4) 0.386(3) 0.344(4) 0.14(3) Uiso 0.5 0 .
C124 C 0.529(4) 0.429(3) 0.326(4) 0.13(2) Uiso 0.5 0 .
C125 C 0.591(2) 0.4506(13) 0.367(2) 0.117(10) Uiso 1 0 .
C126 C 0.6597(17) 0.4258(12) 0.3779(17) 0.100(9) Uiso 1 0 .
C127 C 0.764(2) 0.4002(16) 0.307(3) 0.057(11) Uiso 0.5 0 .
C128 C 0.681(3) 0.417(2) 0.307(3) 0.088(16) Uiso 0.5 0 .
C129 C 0.642(3) 0.431(2) 0.235(3) 0.090(16) Uiso 0.5 0 .
C130 C 0.566(6) 0.461(4) 0.251(6) 0.19(4) Uiso 0.5 0 .
C131 C 0.548(4) 0.468(3) 0.303(4) 0.11(2) Uiso 0.5 0 .
O132 O 0.8481(7) 0.2538(5) 0.5274(7) 0.047(4) Uiso 1 0 .
C133 C 0.8938(10) 0.2895(7) 0.5509(10) 0.038(5) Uiso 1 0 .
O134 O 0.9080(8) 0.3244(5) 0.5065(8) 0.059(4) Uiso 1 0 .
C135 C 0.9324(10) 0.2928(7) 0.6370(10) 0.041(5) Uiso 1 0 .
C136 C 0.9976(11) 0.3252(8) 0.6609(12) 0.054(5) Uiso 1 0 .
C137 C 1.0337(11) 0.3281(8) 0.7433(11) 0.050(5) Uiso 1 0 .
C138 C 1.0047(13) 0.3004(9) 0.7963(13) 0.071(6) Uiso 1 0 .
C139 C 0.9394(12) 0.2706(8) 0.7730(12) 0.058(6) Uiso 1 0 .
C140 C 0.9029(11) 0.2649(7) 0.6878(11) 0.047(5) Uiso 1 0 .
O141 O 0.9602(7) 0.3866(5) 0.4209(7) 0.051(4) Uiso 1 0 .
C142 C 0.9770(11) 0.4211(7) 0.3794(11) 0.048(5) Uiso 1 0 .
O143 O 0.9485(8) 0.4222(5) 0.3055(8) 0.062(4) Uiso 1 0 .
C144 C 1.0306(10) 0.4603(7) 0.4182(10) 0.035(5) Uiso 1 0 .
C145 C 1.0293(12) 0.5055(8) 0.3799(12) 0.058(6) Uiso 1 0 .
C146 C 1.0826(13) 0.5453(9) 0.4159(13) 0.067(6) Uiso 1 0 .
C147 C 1.1345(13) 0.5350(9) 0.4900(13) 0.065(6) Uiso 1 0 .
C148 C 1.1372(13) 0.4880(9) 0.5260(13) 0.071(6) Uiso 1 0 .
C149 C 1.0830(12) 0.4500(8) 0.4871(12) 0.054(5) Uiso 1 0 .
O150 O 0.8883(7) 0.4394(5) 0.1608(8) 0.057(4) Uiso 1 0 .
C151 C 0.8856(11) 0.4472(7) 0.0881(11) 0.048(5) Uiso 1 0 .
O152 O 0.8639(7) 0.4163(5) 0.0285(7) 0.049(4) Uiso 1 0 .
C153 C 0.9166(11) 0.4988(8) 0.0742(11) 0.049(5) Uiso 1 0 .
C154 C 0.8970(14) 0.5154(10) 0.9953(14) 0.077(8) Uiso 1 0 .
C155 C 0.9346(15) 0.5609(11) 0.9866(16) 0.090(8) Uiso 1 0 .
C156 C 0.9813(15) 0.5863(10) 0.0507(16) 0.086(8) Uiso 1 0 .
C157 C 0.9977(14) 0.5714(9) 0.1297(14) 0.076(8) Uiso 1 0 .
C158 C 0.9642(12) 0.5241(8) 0.1393(12) 0.057(6) Uiso 1 0 .
O159 O 0.8121(7) 0.3520(5) 0.9051(7) 0.045(4) Uiso 1 0 .
C160 C 0.7839(10) 0.3226(7) 0.8463(11) 0.043(5) Uiso 1 0 .
O161 O 0.7692(7) 0.2751(5) -0.1477(7) 0.050(4) Uiso 1 0 .
C162 C 0.7684(11) 0.3421(8) 0.7670(11) 0.048(5) Uiso 1 0 .
C163 C 0.7298(11) 0.3104(8) -0.2993(12) 0.051(5) Uiso 1 0 .
C164 C 0.7152(13) 0.3284(9) 0.6259(13) 0.066(6) Uiso 1 0 .
C165 C 0.7411(13) 0.3756(9) -0.3850(14) 0.073(6) Uiso 1 0 .
C166 C 0.7791(14) 0.4066(10) 0.6791(15) 0.080(8) Uiso 1 0 .
C167 C 0.7926(11) 0.3881(8) -0.2423(12) 0.054(5) Uiso 1 0 .
O168 O 0.9403(7) 0.3194(5) 0.0323(7) 0.043(4) Uiso 1 0 .
C169 C 0.9643(12) 0.2768(8) 0.0111(12) 0.054(5) Uiso 1 0 .
O170 O 0.9179(7) 0.2456(5) 0.9601(7) 0.049(4) Uiso 1 0 .
C171 C 1.0369(13) 0.2623(9) 0.0374(12) 0.061(6) Uiso 1 0 .
C172 C 1.0583(16) 0.2066(11) 0.0429(16) 0.094(9) Uiso 1 0 .
C173 C 1.132(2) 0.1915(13) 0.0677(19) 0.116(10) Uiso 1 0 .
C174 C 1.189(2) 0.2269(15) 0.093(2) 0.141(13) Uiso 1 0 .
C175 C 1.168(2) 0.2816(14) 0.091(2) 0.128(11) Uiso 1 0 .
C176 C 1.0951(15) 0.2967(10) 0.0634(14) 0.080(8) Uiso 1 0 .
P177 P 0.1828(4) 0.1681(3) 0.7688(7) 0.127(5) Uani 1 0 .
C178 C 0.2666(14) 0.1379(9) 0.7719(14) 0.071(6) Uiso 1 0 .
C179 C 0.2634(18) 0.0869(13) 0.7389(18) 0.115(10) Uiso 1 0 .
C180 C 0.3361(18) 0.0576(12) 0.7396(17) 0.107(10) Uiso 1 0 .
C181 C 0.4034(14) 0.0844(10) 0.7513(14) 0.074(8) Uiso 1 0 .
C182 C 0.4078(16) 0.1360(11) 0.7885(16) 0.098(9) Uiso 1 0 .
C183 C 0.3382(19) 0.1597(12) 0.7931(18) 0.111(10) Uiso 1 0 .
C184 C 0.1304(18) 0.1378(12) 0.8309(18) 0.107(10) Uiso 1 0 .
C185 C 0.054(2) 0.1577(14) 0.834(2) 0.143(13) Uiso 1 0 .
C186 C 0.0083(17) 0.1275(12) 0.8746(18) 0.105(9) Uiso 1 0 .
C187 C 0.0426(14) 0.0899(10) 0.9185(14) 0.074(8) Uiso 1 0 .
C188 C 0.1127(15) 0.0776(10) 0.9238(15) 0.084(8) Uiso 1 0 .
C189 C 0.1597(14) 0.1001(10) 0.8781(15) 0.083(8) Uiso 1 0 .
C190 C 0.1219 0.1712 0.6697 0.228 Uiso 1 0 .
C191 C 0.0554 0.1802 0.6457 0.228 Uiso 1 0 .
C192 C 0.0226 0.1804 0.5613 0.228 Uiso 1 0 .
C193 C 0.0422 0.1525 0.4938 0.228 Uiso 1 0 .
C194 C 0.1125 0.1097 0.5011 0.228 Uiso 1 0 .
C195 C 0.1584 0.1319 0.6114 0.228 Uiso 1 0 .
C196 C 0.2017(19) 0.2340(13) 0.813(2) 0.121(11) Uiso 1 0 .
C197 C 0.2004(19) 0.2433(14) 0.878(2) 0.125(11) Uiso 1 0 .
C198 C 0.227(2) 0.2975(18) 0.907(3) 0.170(15) Uiso 1 0 .
C199 C 0.254(2) 0.3275(18) 0.852(3) 0.178(18) Uiso 1 0 .
C200 C 0.250(3) 0.311(2) 0.784(4) 0.22(2) Uiso 1 0 .
C201 C 0.219(3) 0.257(3) 0.737(4) 0.26(3) Uiso 1 0 .
CL202 CL 0.1576(8) 0.4286(6) 0.7151(8) 0.103(4) Uiso 0.544374 0 .
C203 C 0.214(2) 0.4711(15) 0.769(2) 0.089(13) Uiso 0.660874 0 .
CL204 CL 0.2713(14) 0.4725(10) 0.8730(15) 0.119(8) Uiso 0.342768 0 .
CL205 CL 0.3072(19) 0.4538(13) 0.7737(19) 0.130(11) Uiso 0.274464 0 .
CL206 CL 0.1604(8) 0.3660(6) 0.3120(9) 0.100(5) Uiso 0.5 0 .
C207 C 0.1385(19) 0.4262(13) 0.2809(19) 0.035(9) Uiso 0.5 0 .
CL208 CL 0.1908(10) 0.4446(7) 0.2166(10) 0.123(5) Uiso 0.5 0 .
CL209 CL 0.5746(15) 0.9993(10) 0.4757(15) 0.199(10) Uiso 0.5 0 .
C210 C 0.645(2) 0.0196(13) 0.4501(19) 0.033(9) Uiso 0.5 0 .
CL211 CL 0.7105(18) 0.9791(13) 0.4572(19) 0.246(13) Uiso 0.5 0 .
C212 C 0.336(2) 0.4837(15) 0.127(2) 0.132(13) Uiso 1 0 .
C213 C 0.600(2) 0.4203(15) 0.787(2) 0.156(14) Uiso 1 0 .
C214 C 0.274(3) 0.455(2) 1.042(3) 0.23(2) Uiso 1 0 .
C215 C 0.652(2) 0.4844(16) 0.830(2) 0.145(14) Uiso 1 0 .
C216 C 0.9671(19) 0.1328(13) 0.348(2) 0.135(13) Uiso 1 0 .
C217 C 0.493(3) 0.276(2) 0.483(3) 0.25(3) Uiso 1 0 .
C218 C 0.324(3) 0.4671(19) 0.432(3) 0.21(2) Uiso 1 0 .
C219 C 0.648(3) -0.1057(18) 0.601(3) 0.200(19) Uiso 1 0 .
C220 C 0.399(3) 0.238(2) 0.624(3) 0.22(2) Uiso 1 0 .

loop_
_atom_site_aniso_label
_atom_site_aniso_U_11
_atom_site_aniso_U_22
_atom_site_aniso_U_33
_atom_site_aniso_U_12
_atom_site_aniso_U_13
_atom_site_aniso_U_23
MN1 0.055(2) 0.033(2) 0.0217(10) -0.0172(10) 0.0054(10) -0.0009(10)
MN2 0.063(2) 0.045(2) 0.0245(10) -0.031(2) 0.0113(10) -0.0138(10)
MN3 0.061(2) 0.043(2) 0.0170(10) -0.031(2) 0.0052(10) -0.0058(10)
MN4 0.062(2) 0.033(2) 0.0184(10) -0.019(2) 0.0018(10) -0.0060(10)
MN5 0.058(2) 0.032(2) 0.028(2) -0.017(2) 0.0106(10) -0.0056(10)
MN6 0.075(2) 0.038(2) 0.0239(10) -0.031(2) 0.0113(10) -0.0087(10)
MN7 0.086(3) 0.058(2) 0.035(2) -0.049(2) 0.026(2) -0.019(2)
MN8 0.085(2) 0.050(2) 0.0181(10) -0.044(2) 0.0115(10) -0.0085(10)
MN9 0.096(3) 0.063(2) 0.0152(10) -0.059(2) 0.007(2) -0.0094(10)
MN10 0.089(3) 0.040(2) 0.0207(10) -0.042(2) 0.008(2) -0.0069(10)
MN11 0.093(3) 0.031(2) 0.0171(10) -0.022(2) 0.008(2) -0.0045(10)
MN12 0.079(2) 0.031(2) 0.0188(10) -0.019(2) 0.0087(10) -0.0038(10)
O13 0.076(10) 0.027(7) 0.039(7) -0.012(7) 0.013(7) 0.002(6)
O14 0.068(9) 0.032(8) 0.025(6) -0.023(7) 0.005(6) -0.011(5)
O15 0.056(9) 0.039(8) 0.023(6) -0.020(7) 0.002(6) -0.013(6)
O16 0.059(9) 0.039(8) 0.022(6) -0.016(7) 0.013(6) -0.002(5)
O17 0.060(9) 0.030(7) 0.023(6) -0.010(6) 0.004(6) 0.002(5)
O18 0.045(8) 0.039(8) 0.021(6) -0.017(6) 0.001(6) -0.013(5)
O19 0.066(9) 0.042(8) 0.030(7) -0.029(7) 0.015(6) -0.010(6)
O20 0.062(9) 0.069(10) 0.025(7) -0.032(8) 0.009(6) 0.001(6)
O21 0.085(10) 0.057(9) 0.015(6) -0.055(8) 0.012(6) -0.011(6)
O22 0.064(9) 0.045(8) 0.009(6) -0.035(7) 0.005(6) -0.003(5)
O23 0.068(9) 0.047(8) 0.012(6) -0.022(7) -0.001(6) 0.001(5)
O24 0.064(9) 0.040(8) 0.014(6) -0.017(7) 0.010(6) -0.021(5)
O25 0.056(10) 0.073(11) 0.066(10) -0.028(8) 0.007(8) -0.029(8)
O26 0.065(10) 0.098(12) 0.027(7) -0.032(9) 0.024(7) -0.025(7)
O27 0.134(15) 0.071(11) 0.031(8) 0.012(10) 0.041(9) 0.012(7)
O28 0.10(3) 0.11(4) 0.08(3) 0.04(3) -0.07(3) -0.05(3)
P177 0.062(5) 0.102(7) 0.216(11) 0.009(5) 0.036(6) 0.092(7)

loop_
_atom_type_symbol
_atom_type_description
_atom_type_scat_dispersion_real
_atom_type_scat_dispersion_imag
_atom_type_scat_source
MN Mn 0.295 0.729 'International Tables Vol. IV (1974) Table 2.2B'
CL Cl 0.132 0.159 'International Tables Vol. IV (1974) Table 2.2B'
P P 0.09 0.095 'International Tables Vol. IV (1974) Table 2.2B'
O O 0.008 0.006 'International Tables Vol. IV (1974) Table 2.2B'
C C 0.002 0.002 'International Tables Vol. IV (1974) Table 2.2B'
H H 0 0 'International Tables Vol. IV (1974) Table 2.2B'

loop_
_geom_angle_atom_site_label_1
_geom_angle_atom_site_label_2
_geom_angle_atom_site_label_3
_geom_angle
_geom_angle_site_symmetry_1
_geom_angle_site_symmetry_2
_geom_angle_site_symmetry_3
_geom_angle_publ_flag
O13 MN1 O14 85.4(5) . . . no
O13 MN1 O16 79.9(5) . . . no
O13 MN1 O17 175.0(5) . . . no
O13 MN1 O18 99.3(5) . . . no
O13 MN1 O29 91.6(5) . . . no
O14 MN1 O16 83.3(5) . . . no
O14 MN1 O17 91.6(5) . . . no
O14 MN1 O18 90.6(5) . . . no
O14 MN1 O29 176.4(5) . . . no
O16 MN1 O17 95.8(5) . . . no
O16 MN1 O18 173.8(5) . . . no
O16 MN1 O29 94.4(5) . . . no
O17 MN1 O18 84.7(5) . . . no
O17 MN1 O29 91.3(5) . . . no
O18 MN1 O29 91.7(5) . . . no
O13 MN2 O14 82.3(5) . . . no
O13 MN2 O15 82.0(5) . . . no
O13 MN2 O19 92.2(5) . . . no
O13 MN2 O20 87.6(5) . . . no
O13 MN2 O38 174.3(5) . . . no
O14 MN2 O15 80.1(4) . . . no
O14 MN2 O19 92.9(5) . . . no
O14 MN2 O20 169.2(6) . . . no
O14 MN2 O38 98.8(6) . . . no
O15 MN2 O19 171.4(5) . . . no
O15 MN2 O20 102.3(5) . . . no
O15 MN2 O38 92.7(6) . . . no
O19 MN2 O20 83.7(5) . . . no
O19 MN2 O38 93.3(6) . . . no
O20 MN2 O38 91.6(6) . . . no
O13 MN3 O15 83.8(5) . . . no
O13 MN3 O16 80.6(5) . . . no
O13 MN3 O21 95.5(5) . . . no
O13 MN3 O22 171.9(6) . . . no
O13 MN3 O47 101.5(6) . . . no
O15 MN3 O16 83.4(5) . . . no
O15 MN3 O21 89.8(5) . . . no
O15 MN3 O22 88.1(5) . . . no
O15 MN3 O47 173.4(6) . . . no
O16 MN3 O21 172.5(6) . . . no
O16 MN3 O22 98.8(4) . . . no
O16 MN3 O47 93.6(6) . . . no
O21 MN3 O22 84.1(5) . . . no
O21 MN3 O47 93.5(6) . . . no
O22 MN3 O47 86.6(6) . . . no
O14 MN4 O15 81.8(5) . . . no
O14 MN4 O16 84.6(5) . . . no
O14 MN4 O23 172.2(6) . . . no
O14 MN4 O24 94.7(5) . . . no
O14 MN4 O56 95.4(6) . . . no
O15 MN4 O16 84.4(5) . . . no
O15 MN4 O23 98.5(4) . . . no
O15 MN4 O24 174.7(5) . . . no
O15 MN4 O56 92.3(6) . . . no
O16 MN4 O23 87.7(5) . . . no
O16 MN4 O24 91.2(5) . . . no
O16 MN4 O56 176.6(5) . . . no
O23 MN4 O24 84.4(5) . . . no
O23 MN4 O56 92.4(6) . . . no
O24 MN4 O56 92.1(6) . . . no
O17 MN5 O18 85.1(5) 1_556 . 1_556 no
O17 MN5 O31 85.2(5) 1_556 . 1_556 no
O17 MN5 O64 88.5(6) 1_556 . . no
O17 MN5 O73 172.9(5) 1_556 . . no
O17 MN5 O82 96.4(5) 1_556 . . no
O18 MN5 O31 87.4(5) 1_556 . 1_556 no
O18 MN5 O64 92.2(6) 1_556 . . no
O18 MN5 O73 94.4(5) 1_556 . . no
O18 MN5 O82 177.6(5) 1_556 . . no
O31 MN5 O64 173.7(5) 1_556 . . no
O31 MN5 O73 87.8(5) 1_556 . . no
O31 MN5 O82 90.9(5) 1_556 . . no
O64 MN5 O73 98.6(5) . . . no
O64 MN5 O82 89.7(6) . . . no
O73 MN5 O82 83.9(5) . . . no
O18 MN6 O19 95.6(5) . . . no
O18 MN6 O66 94.0(6) . . . no
O18 MN6 O75 92.2(5) . . . no
O18 MN6 O91 174.2(5) . . . no
O18 MN6 O100 92.4(5) . . . no
O19 MN6 O66 91.0(6) . . . no
O19 MN6 O75 171.5(5) . . . no
O19 MN6 O91 89.4(5) . . . no
O19 MN6 O100 92.7(5) . . . no
O66 MN6 O75 92.0(6) . . . no
O66 MN6 O91 82.9(6) . . . no
O66 MN6 O100 172.2(6) . . . no
O75 MN6 O91 83.0(5) . . . no
O75 MN6 O100 83.4(5) . . . no
O91 MN6 O100 90.3(5) . . . no
O19 MN7 O20 83.6(5) . . . no
O19 MN7 O40 88.9(6) . . . no
O19 MN7 O93 95.3(5) . . . no
O19 MN7 O102 92.5(5) . . . no
O19 MN7 O109 178.3(6) . . . no
O20 MN7 O40 87.1(6) . . . no
O20 MN7 O93 175.8(6) . . . no
O20 MN7 O102 95.9(6) . . . no
O20 MN7 O109 95.6(6) . . . no
O40 MN7 O93 88.8(6) . . . no
O40 MN7 O102 176.8(5) . . . no
O40 MN7 O109 89.5(6) . . . no
O93 MN7 O102 88.2(5) . . . no
O93 MN7 O109 85.4(6) . . . no
O102 MN7 O109 89.1(6) . . . no
O20 MN8 O21 95.6(5) . . . no
O20 MN8 O25 92.0(5) . . . no
O20 MN8 O111 90.4(5) . . . no
O20 MN8 O118 89.9(6) . . . no
O20 MN8 O132 174.2(5) . . . no
O21 MN8 O25 87.6(6) . . . no
O21 MN8 O111 173.6(5) . . . no
O21 MN8 O118 92.9(6) . . . no
O21 MN8 O132 90.2(5) . . . no
O25 MN8 O111 89.9(5) . . . no
O25 MN8 O118 178.0(5) . . . no
O25 MN8 O132 88.7(5) . . . no
O111 MN8 O118 89.4(5) . . . no
O111 MN8 O132 83.9(5) . . . no
O118 MN8 O132 89.4(5) . . . no
O21 MN9 O22 84.7(5) . . . no
O21 MN9 O49 86.3(6) . . . no
O21 MN9 O120 93.3(6) . . . no
O21 MN9 O134 95.5(5) . . . no
O21 MN9 O141 172.9(6) . . . no
O22 MN9 O49 86.6(6) . . . no
O22 MN9 O120 94.5(6) . . . no
O22 MN9 O134 175.0(6) . . . no
O22 MN9 O141 94.4(5) . . . no
O49 MN9 O120 178.7(6) . . . no
O49 MN9 O134 88.4(6) . . . no
O49 MN9 O141 86.6(6) . . . no
O120 MN9 O134 90.4(6) . . . no
O120 MN9 O141 93.9(6) . . . no
O134 MN9 O141 84.8(5) . . . no
O22 MN10 O23 95.5(5) . . . no
O22 MN10 O26 88.4(5) . . . no
O22 MN10 O27 94.8(5) . . . no
O22 MN10 O143 91.3(5) . . . no
O22 MN10 O150 172.4(5) . . . no
O23 MN10 O26 91.6(5) . . . no
O23 MN10 O27 89.4(6) . . . no
O23 MN10 O143 173.2(6) . . . no
O23 MN10 O150 91.0(5) . . . no
O26 MN10 O27 176.6(6) . . . no
O26 MN10 O143 88.6(5) . . . no
O26 MN10 O150 87.6(6) . . . no
O27 MN10 O143 90.1(6) . . . no
O27 MN10 O150 89.1(6) . . . no
O143 MN10 O150 82.2(6) . . . no
O23 MN11 O24 83.7(5) . . . no
O23 MN11 O58 88.8(5) . . . no
O23 MN11 O152 95.2(5) . . . no
O23 MN11 O159 176.8(6) . . 1_554 no
O23 MN11 O168 91.9(5) . . . no
O24 MN11 O58 86.1(5) . . . no
O24 MN11 O152 178.1(5) . . . no
O24 MN11 O159 95.2(5) . . 1_554 no
O24 MN11 O168 93.7(5) . . . no
O58 MN11 O152 92.3(5) . . . no
O58 MN11 O159 88.1(5) . . 1_554 no
O58 MN11 O168 179.2(5) . . . no
O152 MN11 O159 85.7(5) . . 1_554 no
O152 MN11 O168 87.9(5) . . . no
O159 MN11 O168 91.2(5) 1_554 . . no
O17 MN12 O24 95.8(5) 1_556 . 1_556 no
O17 MN12 O28 87.7(13) 1_556 . . no
O17 MN12 O84 92.6(5) 1_556 . . no
O17 MN12 O161 170.1(5) 1_556 . 1_556 no
O17 MN12 O170 93.2(5) 1_556 . . no
O24 MN12 O28 94.4(11) 1_556 . . no
O24 MN12 O84 170.1(6) 1_556 . . no
O24 MN12 O161 88.8(5) 1_556 . 1_556 no
O24 MN12 O170 95.8(5) 1_556 . . no
O28 MN12 O84 80.7(11) . . . no
O28 MN12 O161 83.2(13) . . 1_556 no
O28 MN12 O170 169.7(11) . . . no
O84 MN12 O161 82.1(6) . . 1_556 no
O84 MN12 O170 89.0(5) . . . no
O161 MN12 O170 95.1(5) 1_556 . . no
CL205 CL204 C203 53.3(16) . . . no
CL204 CL205 C203 59.4(18) . . . no
C178 P177 C184 109.9(14) . . . no
C178 P177 C190 115.2(10) . . . no
C178 P177 C196 108.8(14) . . . no
C184 P177 C190 108.1(10) . . . no
C184 P177 C196 106.5(17) . . . no
C190 P177 C196 107.9(12) . . . no
MN1 O13 MN2 94.5(5) . . . no
MN1 O13 MN3 100.4(5) . . . no
MN2 O13 MN3 95.6(5) . . . no
MN1 O14 MN2 95.9(5) . . . no
MN1 O14 MN4 96.2(5) . . . no
MN2 O14 MN4 98.6(5) . . . no
MN2 O15 MN3 97.1(6) . . . no
MN2 O15 MN4 99.2(5) . . . no
MN3 O15 MN4 95.1(5) . . . no
MN1 O16 MN3 99.1(5) . . . no
MN1 O16 MN4 94.9(5) . . . no
MN3 O16 MN4 95.7(5) . . . no
MN1 O17 MN5 94.0(5) . . 1_554 no
MN1 O17 MN12 132.1(6) . . 1_554 no
MN5 O17 MN12 124.8(6) 1_554 . 1_554 no
MN1 O18 MN5 94.6(5) . . 1_554 no
MN1 O18 MN6 130.5(6) . . . no
MN5 O18 MN6 122.4(5) 1_554 . . no
MN2 O19 MN6 135.0(6) . . . no
MN2 O19 MN7 95.0(5) . . . no
MN6 O19 MN7 126.4(6) . . . no
MN2 O20 MN7 95.5(5) . . . no
MN2 O20 MN8 130.2(6) . . . no
MN7 O20 MN8 130.0(7) . . . no
MN3 O21 MN8 133.0(6) . . . no
MN3 O21 MN9 95.6(5) . . . no
MN8 O21 MN9 126.9(6) . . . no
MN3 O22 MN9 94.7(5) . . . no
MN3 O22 MN10 131.5(5) . . . no
MN9 O22 MN10 126.8(6) . . . no
MN4 O23 MN10 131.5(6) . . . no
MN4 O23 MN11 95.2(5) . . . no
MN10 O23 MN11 131.9(6) . . . no
MN4 O24 MN11 95.0(4) . . . no
MN4 O24 MN12 133.5(7) . . 1_554 no
MN11 O24 MN12 123.2(6) . . 1_554 no
MN10 O27 C127 129(3) . . . no
MN12 O28 O64 109.3(17) . . . no
MN12 O28 C72 142(3) . . 1_556 no
O64 O28 C72 105(3) . . 1_556 no
MN1 O29 C30 127.2(12) . . . no
MN5 O31 C30 125.3(13) 1_554 . . no
MN2 O38 C39 127.4(14) . . . no
MN7 O40 C39 123.9(15) . . . no
MN3 O47 C48 123.3(15) . . . no
MN9 O49 C48 124.8(18) . . . no
MN4 O56 C57 122.6(14) . . . no
MN11 O58 C57 123.3(15) . . . no
MN5 O64 O28 111.5(15) . . . no
MN5 O64 C65 138(2) . . . no
O28 O64 C65 86(2) . . . no
MN6 O66 C65 122.9(16) . . 1_554 no
MN5 O73 C74 131.8(12) . . 1_556 no
MN6 O75 C74 137.1(12) . . . no
MN5 O82 C83 129.9(12) . . . no
MN12 O84 C83 137.7(13) . . . no
MN6 O91 C92 128.4(13) . . . no
MN7 O93 C92 128.9(12) . . . no
MN6 O100 C101 132.8(12) . . . no
MN7 O102 C101 126.9(12) . . . no
MN7 O109 C110 130.3(13) . . . no
MN8 O111 C110 138.3(13) . . . no
MN8 O118 C119 125.8(19) . . . no
MN9 O120 C119 118.8(18) . . . no
MN9 O120 C127 118.6(18) . . . no
C119 O120 C127 112(2) . . . no
MN8 O132 C133 133.4(12) . . . no
MN9 O134 C133 132.0(12) . . . no
MN9 O141 C142 133.3(12) . . . no
MN10 O143 C142 139.0(14) . . . no
MN10 O150 C151 134.5(13) . . . no
MN11 O152 C151 131.8(13) . . . no
MN11 O159 C160 132.9(12) 1_556 . . no
MN12 O161 C160 131.4(12) 1_554 . 1_554 no
MN11 O168 C169 130.3(13) . . . no
MN12 O170 C169 133.2(13) . . 1_556 no
O29 C30 O31 123.3(18) . . . no
O29 C30 C32 114.1(17) . . . no
O31 C30 C32 122.6(19) . . . no
C30 C32 C33 117(2) . . . no
C30 C32 C37 120(2) . . . no
C33 C32 C37 123(2) . . . no
C32 C33 C34 117(2) . . . no
C33 C34 C35 121(3) . . . no
C34 C35 C36 121(3) . . . no
C35 C36 C37 120(3) . . . no
C32 C37 C36 118(3) . . . no
O38 C39 O40 123(2) . . . no
O38 C39 C41 116.6(19) . . . no
O40 C39 C41 120(2) . . . no
C39 C41 C42 120.0(10) . . . no
C39 C41 C46 115.5(10) . . . no
C42 C41 C46 124.51(3) . . . no
C41 C42 C43 117.23(4) . . . no
C42 C43 C44 119.17(3) . . . no
C43 C44 C45 123.11(3) . . . no
C44 C45 C46 116.90(4) . . . no
C41 C46 C45 118.79(3) . . . no
O47 C48 O49 124(2) . . . no
O47 C48 C50 110.9(19) . . . no
O49 C48 C50 125(2) . . . no
C48 C50 C51 123.5(10) . . . no
C48 C50 C55 111.7(10) . . . no
C51 C50 C55 124.54(4) . . . no
C50 C51 C52 117.20(4) . . . no
C51 C52 C53 119.17(3) . . . no
C52 C53 C54 123.14(4) . . . no
C53 C54 C55 116.87(4) . . . no
C50 C55 C54 118.80(3) . . . no
O56 C57 O58 128(2) . . . no
O56 C57 C59 110(2) . . . no
O58 C57 C59 122(3) . . . no
C57 C59 C60 113(3) . . 1_554 no
C57 C59 C63 117(4) . . . no
C60 C59 C63 118(4) 1_554 . . no
C59 C60 C61 104(4) 1_556 . . no
C59 C63 C62 116(5) . . 1_554 no
O64 C65 O66 120(3) . . 1_556 no
O64 C65 C67 134(3) . . . no
O66 C65 C67 106(2) 1_556 . . no
C65 C67 C68 119(3) . . . no
C65 C67 C72 111(2) . . 1_556 no
C68 C67 C72 130(3) . . 1_556 no
C67 C68 C69 113(3) . . . no
C68 C69 C70 113(3) . . 1_556 no
C69 C70 C71 132(4) 1_554 . 1_554 no
C70 C71 C72 112(3) 1_556 . 1_556 no
O28 C72 C67 90(3) 1_554 . 1_554 no
O28 C72 C71 146(4) 1_554 . 1_554 no
C67 C72 C71 119(3) 1_554 . 1_554 no
O73 C74 O75 121.0(17) 1_554 . . no
O73 C74 C76 121.8(17) 1_554 . 1_544 no
O75 C74 C76 116.6(16) . . 1_544 no
C74 C76 C77 117.3(18) 1_566 . 1_556 no
C74 C76 C81 117.3(18) 1_566 . . no
C77 C76 C81 125(2) 1_556 . . no
C76 C77 C78 119(2) 1_554 . 1_554 no
C77 C78 C79 115(3) 1_556 . . no
C78 C79 C80 124(3) . . . no
C79 C80 C81 121(3) . . . no
C76 C81 C80 117(2) . . . no
O82 C83 O84 125.0(17) . . . no
O82 C83 C85 118.2(17) . . . no
O84 C83 C85 116.7(17) . . . no
C83 C85 C86 120.4(19) . . 1_556 no
C83 C85 C90 119(2) . . 1_556 no
C86 C85 C90 120(2) 1_556 . 1_556 no
C85 C86 C87 123(2) 1_554 . 1_554 no
C86 C87 C88 120(2) 1_556 . . no
C87 C88 C89 120(3) . . 1_556 no
C88 C89 C90 117(3) 1_554 . . no
C85 C90 C89 118(3) 1_554 . . no
O91 C92 O93 126.9(18) . . . no
O91 C92 C94 115.3(17) . . . no
O93 C92 C94 117.8(17) . . . no
C92 C94 C95 117.8(18) . . . no
C92 C94 C99 118.3(18) . . 1_545 no
C95 C94 C99 122.9(19) . . 1_545 no
C94 C95 C96 115.7(19) . . 1_545 no
C95 C96 C97 118(2) 1_565 . . no
C96 C97 C98 122(2) . . 1_565 no
C97 C98 C99 121(2) 1_545 . 1_545 no
C94 C99 C98 119.4(19) 1_565 . 1_565 no
O100 C101 O102 117.9(17) . . . no
O100 C101 C103 119.0(18) . . . no
O102 C101 C103 123.0(18) . . . no
C101 C103 C104 111(2) . . . no
C101 C103 C108 122(2) . . . no
C104 C103 C108 127(3) . . . no
C103 C104 C105 104(3) . . 1_545 no
C104 C105 C106 124(4) 1_565 . . no
C105 C106 C107 121(4) . . . no
C106 C107 C108 116(3) . . 1_565 no
C103 C108 C107 126(3) . . 1_545 no
O109 C110 O111 126.7(19) . . . no
O109 C110 C112 114.4(18) . . . no
O111 C110 C112 118.8(18) . . . no
C110 C112 C113 116.4(18) . . . no
C110 C112 C117 120.6(19) . . . no
C113 C112 C117 123(2) . . . no
C112 C113 C114 118(2) . . . no
C113 C114 C115 121(2) . . . no
C114 C115 C116 121(3) . . . no
C115 C116 C117 119(3) . . . no
C112 C117 C116 119(2) . . . no
O118 C119 O120 139(3) . . . no
O118 C119 C121 111(3) . . . no
O120 C119 C121 110(3) . . . no
C119 C121 C122 122(5) . . . no
C119 C121 C126 132(4) . . . no
C119 C121 C128 107(4) . . . no
C122 C121 C126 106(4) . . . no
C122 C121 C128 112(4) . . . no
C126 C121 C128 47(2) . . . no
C121 C122 C123 120(6) . . . no
C122 C123 C124 117(8) . . . no
C123 C124 C125 116(8) . . . no
C123 C124 C130 141(8) . . . no
C123 C124 C131 171(9) . . . no
C125 C124 C130 76(5) . . . no
C125 C124 C131 62(5) . . . no
C130 C124 C131 31(5) . . . no
C124 C125 C126 121(5) . . . no
C124 C125 C130 65(5) . . . no
C124 C125 C131 55(4) . . . no
C126 C125 C130 103(4) . . . no
C126 C125 C131 131(4) . . . no
C130 C125 C131 27(4) . . . no
C121 C126 C125 124(3) . . . no
C121 C126 C128 86(4) . . . no
C125 C126 C128 110(3) . . . no
O27 C127 O120 135(4) . . . no
O27 C127 C128 117(4) . . . no
O120 C127 C128 107(3) . . . no
C121 C128 C126 47(2) . . . no
C121 C128 C127 95(4) . . . no
C121 C128 C129 138(5) . . . no
C126 C128 C127 119(4) . . . no
C126 C128 C129 127(5) . . . no
C127 C128 C129 113(5) . . . no
C128 C129 C130 106(6) . . . no
C124 C130 C125 40(3) . . . no
C124 C130 C129 109(6) . . . no
C124 C130 C131 37(6) . . . no
C125 C130 C129 93(5) . . . no
C125 C130 C131 36(6) . . . no
C129 C130 C131 129(10) . . . no
C124 C131 C125 63(5) . . . no
C124 C131 C130 112(10) . . . no
C125 C131 C130 117(9) . . . no
O132 C133 O134 125.0(16) . . . no
O132 C133 C135 116.9(16) . . . no
O134 C133 C135 118.1(16) . . . no
C133 C135 C136 117.3(16) . . . no
C133 C135 C140 117.8(16) . . . no
C136 C135 C140 124.9(17) . . . no
C135 C136 C137 116.7(17) . . . no
C136 C137 C138 119.7(19) . . . no
C137 C138 C139 123(2) . . . no
C138 C139 C140 118.2(19) . . . no
C135 C140 C139 117.1(17) . . . no
O141 C142 O143 121.9(18) . . . no
O141 C142 C144 119.1(17) . . . no
O143 C142 C144 118.9(17) . . . no
C142 C144 C145 117.4(17) . . . no
C142 C144 C149 118.9(17) . . . no
C145 C144 C149 123.6(17) . . . no
C144 C145 C146 119.1(18) . . . no
C145 C146 C147 117(2) . . . no
C146 C147 C148 123(2) . . . no
C147 C148 C149 117(2) . . . no
C144 C149 C148 119.9(19) . . . no
O150 C151 O152 126.6(18) . . . no
O150 C151 C153 115.0(17) . . . no
O152 C151 C153 118.2(17) . . . no
C151 C153 C154 117.3(18) . . 1_554 no
C151 C153 C158 116.9(17) . . . no
C154 C153 C158 126(2) 1_554 . . no
C153 C154 C155 113(2) 1_556 . . no
C154 C155 C156 122(3) . . 1_556 no
C155 C156 C157 125(3) 1_554 . . no
C156 C157 C158 114(2) . . . no
C153 C158 C157 119.8(19) . . . no
O159 C160 O161 123.2(17) . . 1_556 no
O159 C160 C162 118.4(17) . . . no
O161 C160 C162 118.3(16) 1_556 . . no
C160 C162 C163 118.8(18) . . 1_556 no
C160 C162 C167 119.7(18) . . 1_556 no
C163 C162 C167 121.5(18) 1_556 . 1_556 no
C162 C163 C164 119.1(19) 1_554 . 1_554 no
C163 C164 C165 120(2) 1_556 . 1_556 no
C164 C165 C166 121(2) 1_554 . 1_554 no
C165 C166 C167 119(2) 1_556 . 1_556 no
C162 C167 C166 119(2) 1_554 . 1_554 no
O168 C169 O170 119.6(19) . . 1_554 no
O168 C169 C171 122(2) . . . no
O170 C169 C171 118(2) 1_554 . . no
C169 C171 C172 121(2) . . . no
C169 C171 C176 122(2) . . . no
C172 C171 C176 116(2) . . . no
C171 C172 C173 121(3) . . . no
C172 C173 C174 120(3) . . . no
C173 C174 C175 119(3) . . . no
C174 C175 C176 121(3) . . . no
C171 C176 C175 122(3) . . . no
P177 C178 C179 117(2) . . . no
P177 C178 C183 127(2) . . . no
C179 C178 C183 116(3) . . . no
C178 C179 C180 120(3) . . . no
C179 C180 C181 119(3) . . . no
C180 C181 C182 119(3) . . . no
C181 C182 C183 116(3) . . . no
C178 C183 C182 127(3) . . . no
P177 C184 C185 118(3) . . . no
P177 C184 C189 123(2) . . . no
C185 C184 C189 119(3) . . . no
C184 C185 C186 117(3) . . . no
C185 C186 C187 118(3) . . . no
C186 C187 C188 123(3) . . . no
C187 C188 C189 123(3) . . . no
C184 C189 C188 119(3) . . . no
P177 C190 C191 133.6(3) . . . no
P177 C190 C195 105.8(3) . . . no
C191 C190 C195 114.85(4) . . . no
C190 C191 C192 120.83(3) . . . no
C191 C192 C193 131.26(3) . . . no
C192 C193 C194 124.04(3) . . . no
C193 C194 C195 93.63(3) . . . no
C190 C195 C194 126.55(3) . . . no
P177 C196 C197 119(4) . . . no
P177 C196 C201 97(3) . . . no
C197 C196 C201 144(5) . . . no
C196 C197 C198 112(4) . . . no
C197 C198 C199 118(4) . . . no
C198 C199 C200 120(6) . . . no
C199 C200 C201 132(6) . . . no
C196 C201 C200 94(4) . . . no
CL202 C203 CL204 132(3) . . . no
CL202 C203 CL205 110(3) . . . no
CL204 C203 CL205 67.2(19) . . . no
CL206 C207 CL208 113(2) . . . no
CL209 C210 CL211 112(3) 1_545 . 1_545 no
C214 C212 C215 147(4) 1_554 . 2_666 no
C212 C215 C213 152(4) 2_666 . . no

loop_
_geom_bond_atom_site_label_1
_geom_bond_atom_site_label_2
_geom_bond_distance
_geom_bond_site_symmetry_1
_geom_bond_site_symmetry_2
_geom_bond_publ_flag
MN1 O13 1.900(12) . . no
MN1 O14 1.929(13) . . no
MN1 O16 1.916(11) . . no
MN1 O17 1.888(10) . . no
MN1 O18 1.902(11) . . no
MN1 O29 1.948(13) . . no
MN2 O13 2.008(14) . . no
MN2 O14 1.937(11) . . no
MN2 O15 1.897(11) . . no
MN2 O19 1.877(11) . . no
MN2 O20 1.891(11) . . no
MN2 O38 1.972(15) . . no
MN3 O13 1.884(11) . . no
MN3 O15 1.953(13) . . no
MN3 O16 1.904(10) . . no
MN3 O21 1.878(10) . . no
MN3 O22 1.893(11) . . no
MN3 O47 1.966(15) . . no
MN4 O14 1.872(11) . . no
MN4 O15 1.895(11) . . no
MN4 O16 1.925(13) . . no
MN4 O23 1.886(11) . . no
MN4 O24 1.881(10) . . no
MN4 O56 1.930(14) . . no
MN5 O17 1.904(11) . 1_556 no
MN5 O18 1.872(10) . 1_556 no
MN5 O31 2.192(13) . 1_556 no
MN5 O64 2.087(16) . . no
MN5 O73 1.964(12) . . no
MN5 O82 1.954(12) . . no
MN6 O18 1.889(11) . . no
MN6 O19 1.820(12) . . no
MN6 O66 2.158(17) . . no
MN6 O75 1.969(13) . . no
MN6 O91 1.959(13) . . no
MN6 O100 2.141(13) . . no
MN7 O19 1.900(11) . . no
MN7 O20 1.874(12) . . no
MN7 O40 2.222(16) . . no
MN7 O93 1.946(13) . . no
MN7 O102 2.208(14) . . no
MN7 O109 1.933(14) . . no
MN8 O20 1.921(11) . . no
MN8 O21 1.922(11) . . no
MN8 O25 2.242(15) . . no
MN8 O111 1.969(12) . . no
MN8 O118 2.164(14) . . no
MN8 O132 1.985(12) . . no
MN9 O21 1.870(11) . . no
MN9 O22 1.879(10) . . no
MN9 O49 2.157(17) . . no
MN9 O120 2.195(15) . . no
MN9 O134 1.908(13) . . no
MN9 O141 1.946(13) . . no
MN10 O22 1.891(11) . . no
MN10 O23 1.862(10) . . no
MN10 O26 2.235(14) . . no
MN10 O27 2.167(16) . . no
MN10 O143 1.945(14) . . no
MN10 O150 1.938(14) . . no
MN11 O23 1.889(10) . . no
MN11 O24 1.902(11) . . no
MN11 O58 2.158(14) . . no
MN11 O152 1.935(13) . . no
MN11 O159 1.937(12) . 1_554 no
MN11 O168 2.212(13) . . no
MN12 O17 1.869(11) . 1_556 no
MN12 O24 1.865(11) . 1_556 no
MN12 O28 2.24(4) . . no
MN12 O84 1.938(14) . . no
MN12 O161 1.993(13) . 1_556 no
MN12 O170 2.111(13) . . no
CL202 C203 1.62(4) . . no
CL204 CL205 1.99(4) . . no
CL204 C203 1.86(4) . . no
CL205 C203 1.73(5) . . no
CL206 C207 1.72(4) . . no
CL208 C207 1.70(4) . . no
CL209 C210 1.56(4) . 1_565 no
CL211 C210 1.57(4) . 1_565 no
P177 C178 1.69(3) . . no
P177 C184 1.81(3) . . no
P177 C190 1.817(10) . . no
P177 C196 1.85(4) . . no
O27 C127 1.09(4) . . no
O28 O64 1.81(5) . . no
O28 C72 1.66(5) . 1_556 no
O29 C30 1.28(2) . . no
O31 C30 1.21(2) . . no
O38 C39 1.32(2) . . no
O40 C39 1.25(2) . . no
O47 C48 1.40(3) . . no
O49 C48 1.15(3) . . no
O56 C57 1.38(2) . . no
O58 C57 1.18(2) . . no
O64 C65 1.05(3) . . no
O66 C65 1.45(3) . 1_554 no
O73 C74 1.241(18) . 1_556 no
O75 C74 1.295(19) . . no
O82 C83 1.269(19) . . no
O84 C83 1.26(2) . . no
O91 C92 1.25(2) . . no
O93 C92 1.30(2) . . no
O100 C101 1.29(2) . . no
O102 C101 1.32(2) . . no
O109 C110 1.31(2) . . no
O111 C110 1.21(2) . . no
O118 C119 1.26(3) . . no
O120 C119 1.32(3) . . no
O120 C127 1.60(4) . . no
O132 C133 1.250(19) . . no
O134 C133 1.30(2) . . no
O141 C142 1.27(2) . . no
O143 C142 1.26(2) . . no
O150 C151 1.27(2) . . no
O152 C151 1.26(2) . . no
O159 C160 1.25(2) . . no
O161 C160 1.30(2) . 1_554 no
O168 C169 1.26(2) . . no
O170 C169 1.32(2) . 1_556 no
C30 C32 1.46(3) . . no
C32 C33 1.37(3) . . no
C32 C37 1.36(3) . . no
C33 C34 1.48(3) . . no
C34 C35 1.38(4) . . no
C35 C36 1.28(4) . . no
C36 C37 1.55(4) . . no
C39 C41 1.42(2) . . no
C41 C42 1.4027(7) . . no
C41 C46 1.3816(7) . . no
C42 C43 1.3905(7) . . no
C43 C44 1.4427(7) . . no
C44 C45 1.3781(7) . . no
C45 C46 1.4470(7) . . no
C48 C50 1.46(3) . . no
C50 C51 1.4026(7) . . no
C50 C55 1.3818(8) . . no
C51 C52 1.3900(7) . . no
C52 C53 1.4431(8) . . no
C53 C54 1.3779(7) . . no
C54 C55 1.4465(8) . . no
C57 C59 1.56(4) . . no
C59 C60 1.43(5) . 1_554 no
C59 C63 1.67(6) . . no
C60 C61 1.60(5) . . no
C62 C63 1.82(11) . 1_556 no
C65 C67 1.49(3) . . no
C67 C68 1.45(4) . . no
C67 C72 1.39(4) . 1_556 no
C68 C69 1.61(5) . . no
C69 C70 1.41(4) . 1_556 no
C70 C71 1.50(5) . 1_554 no
C71 C72 1.51(4) . 1_556 no
C74 C76 1.43(2) . 1_544 no
C76 C77 1.37(3) . 1_556 no
C76 C81 1.38(3) . . no
C77 C78 1.49(3) . 1_554 no
C78 C79 1.44(4) . . no
C79 C80 1.37(4) . . no
C80 C81 1.43(3) . . no
C83 C85 1.48(2) . . no
C85 C86 1.38(3) . 1_556 no
C85 C90 1.28(3) . 1_556 no
C86 C87 1.38(3) . 1_554 no
C87 C88 1.32(3) . . no
C88 C89 1.43(4) . 1_556 no
C89 C90 1.49(4) . . no
C92 C94 1.48(3) . . no
C94 C95 1.40(3) . . no
C94 C99 1.41(3) . 1_545 no
C95 C96 1.50(3) . 1_545 no
C96 C97 1.42(3) . . no
C97 C98 1.35(3) . 1_565 no
C98 C99 1.39(3) . 1_545 no
C101 C103 1.37(3) . . no
C103 C104 1.41(4) . . no
C103 C108 1.38(3) . . no
C104 C105 1.61(5) . 1_545 no
C105 C106 1.34(5) . . no
C106 C107 1.39(4) . . no
C107 C108 1.29(3) . 1_565 no
C110 C112 1.50(3) . . no
C112 C113 1.43(3) . . no
C112 C117 1.33(3) . . no
C113 C114 1.40(3) . . no
C114 C115 1.37(3) . . no
C115 C116 1.39(3) . . no
C116 C117 1.45(3) . . no
C119 C121 1.40(5) . . no
C121 C122 1.62(8) . . no
C121 C126 1.37(5) . . no
C121 C128 1.86(7) . . no
C122 C123 1.50(9) . . no
C123 C124 1.23(9) . . no
C124 C125 1.32(7) . . no
C124 C130 1.85(12) . . no
C124 C131 1.21(9) . . no
C125 C126 1.37(4) . . no
C125 C130 1.99(10) . . no
C125 C131 1.31(7) . . no
C126 C128 1.36(5) . . no
C127 C128 1.57(6) . . no
C128 C129 1.34(6) . . no
C129 C130 1.64(10) . . no
C130 C131 1.02(10) . . no
C133 C135 1.49(2) . . no
C135 C136 1.44(2) . . no
C135 C140 1.38(2) . . no
C136 C137 1.42(3) . . no
C137 C138 1.40(3) . . no
C138 C139 1.40(3) . . no
C139 C140 1.46(3) . . no
C142 C144 1.45(2) . . no
C144 C145 1.40(3) . . no
C144 C149 1.38(2) . . no
C145 C146 1.45(3) . . no
C146 C147 1.44(3) . . no
C147 C148 1.42(3) . . no
C148 C149 1.44(3) . . no
C151 C153 1.54(3) . . no
C153 C154 1.42(3) . 1_554 no
C153 C158 1.39(3) . . no
C154 C155 1.42(3) . . no
C155 C156 1.37(3) . 1_556 no
C156 C157 1.41(3) . . no
C157 C158 1.43(3) . . no
C160 C162 1.46(2) . . no
C162 C163 1.42(3) . 1_556 no
C162 C167 1.33(3) . 1_556 no
C163 C164 1.37(3) . 1_554 no
C164 C165 1.38(3) . 1_556 no
C165 C166 1.38(3) . 1_554 no
C166 C167 1.44(3) . 1_556 no
C169 C171 1.35(3) . . no
C171 C172 1.52(3) . . no
C171 C176 1.38(3) . . no
C172 C173 1.37(4) . . no
C173 C174 1.37(4) . . no
C174 C175 1.49(4) . . no
C175 C176 1.36(4) . . no
C178 C179 1.42(4) . . no
C178 C183 1.39(3) . . no
C179 C180 1.51(4) . . no
C180 C181 1.39(3) . . no
C181 C182 1.46(3) . . no
C182 C183 1.41(4) . . no
C184 C185 1.48(4) . . no
C184 C189 1.35(3) . . no
C185 C186 1.47(4) . . no
C186 C187 1.35(3) . . no
C187 C188 1.29(3) . . no
C188 C189 1.44(3) . . no
C190 C191 1.2054(7) . . no
C190 C195 1.6273(7) . . no
C191 C192 1.4393(9) . . no
C192 C193 1.4412(7) . . no
C193 C194 1.6742(9) . . no
C194 C195 1.9491(11) . . no
C196 C197 1.14(4) . . no
C196 C201 1.56(6) . . no
C197 C198 1.53(5) . . no
C198 C199 1.45(5) . . no
C199 C200 1.20(6) . . no
C200 C201 1.65(7) . . no
C212 C214 1.77(6) . 1_554 no
C212 C215 1.08(4) . 2_666 no
C212 C215 1.08(4) . 2_666 no
C213 C215 1.96(5) . . no
